data_2004156
loop_
_publ_author_name
'Beckwith, A. L. J.'
'Joseph, S. P.'
'Mayadunne, R. T. A.'
'Willis, A. C.'

_publ_contact_author
;
      Dr Anthony C. Willis
      Research School of Chemistry
      Institute of Advanced Studies
      Australian National University
      Canberra
      ACT
      Australia 0200
;
_publ_section_title <i>cis</i>-(+-)-1,2,3,6,11,11a-Hexahydro-6-methyl-4<i>H</i>-benzo[<i>b</i>]quinolizin-4-one
_journal_issue 11
_journal_name_full 'Acta Crystallographica Section C'
_journal_page_first 2307
_journal_page_last 2309
_journal_paper_doi 10.1107/S0108270195005750
_journal_volume 51
_journal_year 1995
_chemical_formula_moiety 'C14 H17 N O'
_chemical_formula_sum 'C14 H17 N O'
_chemical_formula_weight 215.30
_chemical_name_systematic
;
cis-(+-)-1,2,3,6,11,11a-Hexahydro-6-methyl-4H-benzo[b]quinolizin-4-one
;
_space_group_IT_number 15
_symmetry_cell_setting monoclinic
_symmetry_space_group_name_Hall '-C 2yc'
_symmetry_space_group_name_H-M 'C 1 2/c 1'
_audit_creation_method from_xtal_archive_file_using_CIFIO
_cell_angle_alpha 90.0
_cell_angle_beta 97.260(10)
_cell_angle_gamma 90.0
_cell_formula_units_Z 8
_cell_length_a 18.5410(10)
_cell_length_b 8.291(2)
_cell_length_c 15.3660(10)
_cell_measurement_reflns_used 25
_cell_measurement_temperature 298
_cell_measurement_theta_max 47
_cell_measurement_theta_min 42
_cell_volume 2343.2(6)
_computing_cell_refinement 'MSC/AFC Diffractometer Control Software'
_computing_data_collection
;MSC/AFC Diffractometer Control Software (Molecular Structure Corporation,
 1992)
;
_computing_data_reduction 'xtal: DIFDAT ABSORB SORTRF ADDREF  (Hall & Stewart, 1990)'
_computing_molecular_graphics xtal
_computing_publication_material xtal_BONDLA_CIFIO
_computing_structure_refinement xtal_CRYLSQ
_computing_structure_solution 'SHELXS86  (Sheldrick, 1985)'
_diffrn_ambient_temperature 298
_diffrn_measurement_device 'Rigaku AFC6R'
_diffrn_measurement_method \q/2\q
_diffrn_radiation_monochromator 'equatorial graphite'
_diffrn_radiation_source 'Rigaku RU200B rotating Cu anode'
_diffrn_radiation_type 'Copper K\a'
_diffrn_radiation_wavelength 1.5418
_diffrn_reflns_av_R_equivalents .022
_diffrn_reflns_av_sigmaI/netI .016
_diffrn_reflns_limit_h_max 20
_diffrn_reflns_limit_h_min -20
_diffrn_reflns_limit_k_max 0
_diffrn_reflns_limit_k_min -9
_diffrn_reflns_limit_l_max 0
_diffrn_reflns_limit_l_min -17
_diffrn_reflns_number 2017
_diffrn_reflns_reduction_process equatorial_monochr_Lp
_diffrn_reflns_theta_max 60.04
_diffrn_reflns_theta_min 4.81
_diffrn_standards_decay_% 8
_diffrn_standards_interval_count 150
_diffrn_standards_number 3
_exptl_absorpt_coefficient_mu 0.56
_exptl_absorpt_correction_T_max 0.93
_exptl_absorpt_correction_T_min 0.87
_exptl_absorpt_correction_type analytical
_exptl_crystal_colour colourless
_exptl_crystal_density_diffrn 1.221
_exptl_crystal_description multi-facetted
_exptl_crystal_F_000 927.9
_exptl_crystal_size_max 0.27
_exptl_crystal_size_mid 0.21
_exptl_crystal_size_min 0.15
_refine_diff_density_max .167
_refine_diff_density_min -.218
_refine_ls_abs_structure_details none
_refine_ls_abs_structure_Flack 0
_refine_ls_extinction_method none
_refine_ls_goodness_of_fit_all 1.449
_refine_ls_goodness_of_fit_obs 1.555
_refine_ls_hydrogen_treatment refxyz
_refine_ls_matrix_type full
_refine_ls_number_constraints 0
_refine_ls_number_parameters 198
_refine_ls_number_reflns 1253
_refine_ls_number_restraints 0
_refine_ls_R_factor_all .067
_refine_ls_R_factor_obs .047
_refine_ls_shift/esd_max .052
_refine_ls_shift/esd_mean .003
_refine_ls_structure_factor_coef F
_refine_ls_weighting_details 'w=1/(\s^2^(F) + 0.0009F^2^)'
_refine_ls_weighting_scheme calc
_refine_ls_wR_factor_all .072
_refine_ls_wR_factor_obs .063
_reflns_number_observed 1260
_reflns_number_total 1752
_reflns_observed_criterion 'refl observed if Inet > 3\s(Inet)'
_cod_data_source_file kh1038.cif
_cod_data_source_block SJ2
_cod_depositor_comments
;
The following automatic conversions were performed:

'_refine_ls_weighting_scheme' value 'calc w=1/(\s^2^(F) +
0.0009F^2^)' was changed to 'calc'. New tag
'_refine_ls_weighting_details' was created. The value of the new tag
was set to 'w=1/(\s^2^(F) + 0.0009F^2^)'.

Automatic conversion script
Id: cif_fix_values 3143 2015-03-26 13:38:13Z robertas 
;
_cod_original_sg_symbol_Hall -C_2yc
_cod_original_sg_symbol_H-M 'C 2/c'
_cod_database_code 2004156

loop_
_symmetry_equiv_pos_as_xyz
+x,+y,+z
-x,+y,1/2-z
-x,-y,-z
+x,-y,1/2+z
1/2+x,1/2+y,+z
1/2-x,1/2+y,1/2-z
1/2-x,1/2-y,-z
1/2+x,1/2-y,1/2+z

loop_
_atom_site_aniso_label
_atom_site_aniso_U_11
_atom_site_aniso_U_22
_atom_site_aniso_U_33
_atom_site_aniso_U_12
_atom_site_aniso_U_13
_atom_site_aniso_U_23
C1 .0470(10) .064(2) .0400(10) .0010(10) .0000(10) -.0030(10)
C2 .0460(10) .0560(10) .0470(10) -.0070(10) .0040(10) .0000(10)
C3 .0590(10) .083(2) .0480(10) .0040(10) .0060(10) -.0030(10)
C4 .065(2) .091(2) .064(2) .0150(10) .0130(10) -.0090(10)
C5 .0580(10) .071(2) .083(2) .0110(10) .0110(10) -.001(2)
C6 .0530(10) .060(2) .064(2) -.0040(10) -.0050(10) .0090(10)
C7 .0460(10) .0520(10) .0530(10) -.0080(10) .0013(9) .0020(10)
C8 .0610(10) .069(2) .0460(10) -.0060(10) -.0050(10) .0020(10)
C9 .0590(10) .0590(10) .0430(10) -.0100(10) -.0040(10) -.0030(10)
C10 .092(2) .066(2) .0470(10) -.001(2) .0010(10) -.0080(10)
C11 .102(2) .071(2) .0510(10) .007(2) .0280(10) .0000(10)
C12 .073(2) .064(2) .065(2) -.0040(10) .0260(10) -.0040(10)
C13 .0580(10) .0460(10) .0570(10) .0000(10) .0120(10) .0000(10)
C14 .077(2) .074(2) .0500(10) .013(2) .0090(10) .0080(10)
N .0500(10) .0590(10) .0430(10) -.0051(9) .0035(8) -.0049(8)
O .0512(9) .0810(10) .0630(10) -.0022(8) .0034(8) -.0068(9)

loop_
_atom_site_label
_atom_site_fract_x
_atom_site_fract_y
_atom_site_fract_z
_atom_site_U_iso_or_equiv
_atom_site_thermal_displace_type
C1 .41840(10) .2854(3) .63790(10) .0510(10) Uani
C2 .35440(10) .4006(3) .63150(10) .0500(10) Uani
C3 .33410(10) .4652(4) .7080(2) .0630(10) Uani
C4 .27720(10) .5738(4) .7059(2) .073(2) Uani
C5 .23970(10) .6193(4) .6268(2) .070(2) Uani
C6 .25930(10) .5557(3) .5507(2) .0600(10) Uani
C7 .31630(10) .4451(3) .55100(10) .0510(10) Uani
C8 .33650(10) .3801(3) .46610(10) .0600(10) Uani
C9 .38430(10) .2294(3) .47930(10) .0540(10) Uani
C10 .4132(2) .1740(4) .3961(2) .069(2) Uani
C11 .4798(2) .2676(4) .3801(2) .073(2) Uani
C12 .5387(2) .2413(4) .4555(2) .066(2) Uani
C13 .51460(10) .2683(3) .5448(2) .0530(10) Uani
C14 .4030(2) .1249(4) .6799(2) .067(2) Uani
N .44320(10) .2617(2) .55170(10) .0510(10) Uani
O .56041(8) .2916(2) .60900(10) .0650(10) Uani
H1 .4610(10) .342(3) .673(2) .077(2) Uiso
H3 .3600(10) .430(3) .763(2) .077(2) Uiso
H4 .2630(10) .609(4) .762(2) .077(2) Uiso
H5 .1980(10) .700(3) .625(2) .077(2) Uiso
H6 .2380(10) .589(4) .496(2) .077(2) Uiso
H8A .2920(10) .348(3) .428(2) .077(2) Uiso
H8B .3640(10) .464(4) .438(2) .077(2) Uiso
H9 .3550(10) .138(4) .503(2) .077(2) Uiso
H10A .3730(10) .193(3) .344(2) .077(2) Uiso
H10B .4250(10) .056(4) .399(2) .077(2) Uiso
H11A .4650(10) .386(4) .373(2) .077(2) Uiso
H11B .4940(10) .230(3) .325(2) .077(2) Uiso
H12A .5600(10) .123(4) .456(2) .077(2) Uiso
H12B .5790(10) .315(4) .453(2) .077(2) Uiso
H14A .4480(10) .054(3) .685(2) .077(2) Uiso
H14B .3950(10) .142(3) .738(2) .077(2) Uiso
H14C .363(2) .069(3) .645(2) .077(2) Uiso

loop_
_atom_type_symbol
_atom_type_scat_dispersion_real
_atom_type_scat_dispersion_imag
_atom_type_scat_source
C .017 .009 'Int. Tables Vol IV Tables 2.2B and 2.3.1'
H 0 0 'Int. Tables Vol IV Tables 2.2B and 2.3.1'
N .029 .018 'Int. Tables Vol IV Tables 2.2B and 2.3.1'
O .047 .032 'Int. Tables Vol IV Tables 2.2B and 2.3.1'

loop_
_geom_angle_atom_site_label_1
_geom_angle_atom_site_label_2
_geom_angle_atom_site_label_3
_geom_angle
_geom_angle_publ_flag
C2 C1 C14 113.0(2) yes
C2 C1 N 110.8(2) yes
C2 C1 H1 107(2) ?
C14 C1 N 111.3(2) yes
C14 C1 H1 111(2) ?
N C1 H1 103(2) ?
C1 C2 C3 118.8(2) yes
C1 C2 C7 121.9(2) yes
C3 C2 C7 119.3(2) yes
C2 C3 C4 121.2(2) yes
C2 C3 H3 118(2) ?
C4 C3 H3 121(2) ?
C3 C4 C5 119.9(3) yes
C3 C4 H4 118(2) ?
C5 C4 H4 122(2) ?
C4 C5 C6 119.3(3) yes
C4 C5 H5 120.0(10) ?
C6 C5 H5 121.0(10) ?
C5 C6 C7 122.0(2) yes
C5 C6 H6 122(2) ?
C7 C6 H6 116(2) ?
C2 C7 C6 118.3(2) yes
C2 C7 C8 121.4(2) yes
C6 C7 C8 120.3(2) yes
C7 C8 C9 112.5(2) yes
C7 C8 H8A 110(2) ?
C7 C8 H8B 109(2) ?
C9 C8 H8A 107(2) ?
C9 C8 H8B 108(2) ?
H8A C8 H8B 111(2) ?
C8 C9 C10 113.3(2) yes
C8 C9 N 108.1(2) yes
C8 C9 H9 109(2) ?
C10 C9 N 112.4(2) yes
C10 C9 H9 110(2) ?
N C9 H9 104.0(10) ?
C9 C10 C11 111.5(2) yes
C9 C10 H10A 108(2) ?
C9 C10 H10B 111(2) ?
C11 C10 H10A 109(2) ?
C11 C10 H10B 109(2) ?
H10A C10 H10B 109(2) ?
C10 C11 C12 109.3(2) yes
C10 C11 H11A 108(2) ?
C10 C11 H11B 108(2) ?
C12 C11 H11A 112.0(10) ?
C12 C11 H11B 112.0(10) ?
H11A C11 H11B 108(2) ?
C11 C12 C13 114.1(2) yes
C11 C12 H12A 112.0(10) ?
C11 C12 H12B 112(2) ?
C13 C12 H12A 107.0(10) ?
C13 C12 H12B 105(2) ?
H12A C12 H12B 107(2) ?
C12 C13 N 118.2(2) yes
C12 C13 O 119.8(2) yes
N C13 O 122.0(2) yes
C1 C14 H14A 110(2) ?
C1 C14 H14B 109(2) ?
C1 C14 H14C 111(2) ?
H14A C14 H14B 105(2) ?
H14A C14 H14C 109(2) ?
H14B C14 H14C 113(2) ?
C1 N C9 114.6(2) yes
C1 N C13 119.3(2) yes
C9 N C13 126.1(2) yes

loop_
_geom_bond_atom_site_label_1
_geom_bond_atom_site_label_2
_geom_bond_distance
_geom_bond_publ_flag
C1 C2 1.518(3) yes
C1 C14 1.522(4) yes
C1 N 1.470(3) yes
C1 H1 1.01(3) ?
C2 C3 1.388(3) yes
C2 C7 1.394(3) yes
C3 C4 1.384(4) yes
C3 H3 .97(3) ?
C4 C5 1.375(4) yes
C4 H4 .97(3) ?
C5 C6 1.372(4) yes
C5 H5 1.02(3) ?
C6 C7 1.399(3) yes
C6 H6 .93(3) ?
C7 C8 1.501(3) yes
C8 C9 1.530(4) yes
C8 H8A .99(3) ?
C8 H8B .99(3) ?
C9 C10 1.518(4) yes
C9 N 1.481(3) yes
C9 H9 1.03(3) ?
C10 C11 1.506(5) yes
C10 H10A 1.03(3) ?
C10 H10B 1.00(3) ?
C11 C12 1.504(4) yes
C11 H11A 1.02(3) ?
C11 H11B .97(3) ?
C12 C13 1.513(4) yes
C12 H12A 1.06(3) ?
C12 H12B .97(3) ?
C13 N 1.343(3) yes
C13 O 1.232(3) yes
C14 H14A 1.01(3) ?
C14 H14B .93(3) ?
C14 H14C .98(3) ?

loop_
_geom_torsion_atom_site_label_1
_geom_torsion_atom_site_label_2
_geom_torsion_atom_site_label_3
_geom_torsion_atom_site_label_4
_geom_torsion
_geom_torsion_publ_flag
C14 C1 C2 C3 68.5(3) ?
C14 C1 C2 C7 -112.6(2) ?
N C1 C2 C3 -165.8(2) ?
N C1 C2 C7 13.2(3) yes
H1 C1 C2 C3 -54(2) ?
H1 C1 C2 C7 125(2) ?
C2 C1 C14 H14A -178(2) ?
C2 C1 C14 H14B -64(2) ?
C2 C1 C14 H14C 62(2) ?
N C1 C14 H14A 56(2) ?
N C1 C14 H14B 171(2) ?
N C1 C14 H14C -64(2) ?
H1 C1 C14 H14A -58(2) ?
H1 C1 C14 H14B 57(2) ?
H1 C1 C14 H14C -178(3) ?
C2 C1 N C9 -47.0(3) yes
C2 C1 N C13 134.0(2) ?
C14 C1 N C9 79.8(2) ?
C14 C1 N C13 -99.3(2) ?
H1 C1 N C9 -161(2) ?
H1 C1 N C13 20(2) ?
C1 C2 C3 C4 178.5(2) ?
C1 C2 C3 H3 -3(2) ?
C7 C2 C3 C4 -.5(4) ?
C7 C2 C3 H3 178(2) ?
C1 C2 C7 C6 -178.2(2) ?
C1 C2 C7 C8 .4(3) yes
C3 C2 C7 C6 .8(3) ?
C3 C2 C7 C8 179.4(2) ?
C2 C3 C4 C5 .1(4) ?
C2 C3 C4 H4 175(2) ?
H3 C3 C4 C5 -178(2) ?
H3 C3 C4 H4 -4(3) ?
C3 C4 C5 C6 .1(4) ?
C3 C4 C5 H5 -180(2) ?
H4 C4 C5 C6 -175(2) ?
H4 C4 C5 H5 6(3) ?
C4 C5 C6 C7 .1(4) ?
C4 C5 C6 H6 -176(2) ?
H5 C5 C6 C7 180(2) ?
H5 C5 C6 H6 4(3) ?
C5 C6 C7 C2 -.6(4) ?
C5 C6 C7 C8 -179.2(2) ?
H6 C6 C7 C2 175(2) ?
H6 C6 C7 C8 -3(2) ?
C2 C7 C8 C9 17.4(3) yes
C2 C7 C8 H8A 136(2) ?
C2 C7 C8 H8B -102(2) ?
C6 C7 C8 C9 -164.0(2) ?
C6 C7 C8 H8A -46(2) ?
C6 C7 C8 H8B 76(2) ?
C7 C8 C9 C10 -172.7(2) ?
C7 C8 C9 N -47.4(3) yes
C7 C8 C9 H9 65.0(10) ?
H8A C8 C9 C10 67(2) ?
H8A C8 C9 N -168(2) ?
H8A C8 C9 H9 -55(2) ?
H8B C8 C9 C10 -52(2) ?
H8B C8 C9 N 73(2) ?
H8B C8 C9 H9 -174(2) ?
C8 C9 C10 C11 82.3(3) ?
C8 C9 C10 H10A -37(2) ?
C8 C9 C10 H10B -156.0(10) ?
N C9 C10 C11 -40.7(3) yes
N C9 C10 H10A -160(2) ?
N C9 C10 H10B 81(2) ?
H9 C9 C10 C11 -156.0(10) ?
H9 C9 C10 H10A 85(2) ?
H9 C9 C10 H10B -34(2) ?
C8 C9 N C1 65.3(2) yes
C8 C9 N C13 -115.7(2) ?
C10 C9 N C1 -168.8(2) ?
C10 C9 N C13 10.2(3) yes
H9 C9 N C1 -50(2) ?
H9 C9 N C13 129(2) ?
C9 C10 C11 C12 61.0(3) yes
C9 C10 C11 H11A -61.0(10) ?
C9 C10 C11 H11B -177(2) ?
H10A C10 C11 C12 180(2) ?
H10A C10 C11 H11A 58(2) ?
H10A C10 C11 H11B -59(2) ?
H10B C10 C11 C12 -62(2) ?
H10B C10 C11 H11A 176(2) ?
H10B C10 C11 H11B 60(2) ?
C10 C11 C12 C13 -50.4(3) yes
C10 C11 C12 H12A 71(2) ?
C10 C11 C12 H12B -169(2) ?
H11A C11 C12 C13 69(2) ?
H11A C11 C12 H12A -170(2) ?
H11A C11 C12 H12B -50(3) ?
H11B C11 C12 C13 -169(2) ?
H11B C11 C12 H12A -48(2) ?
H11B C11 C12 H12B 72(3) ?
C11 C12 C13 N 20.4(4) yes
C11 C12 C13 O -161.3(2) yes
H12A C12 C13 N -103.0(10) ?
H12A C12 C13 O 75.0(10) ?
H12B C12 C13 N 143(2) ?
H12B C12 C13 O -38(2) ?
C12 C13 N C1 179.2(2) ?
C12 C13 N C9 .3(3) yes
O C13 N C1 .9(3) ?
O C13 N C9 -178.0(2) yes
